data_4002587
loop_
_publ_author_name
'Patoux, S.'
'Rousse, G.'
'Leriche, J.B.'
'Masquelier, C.'

_publ_section_title
;
 Structural and electrochemical studies of rhombohedral Na2 Ti M (P O4)3
 and Li1.6 Na0.4 Ti M (P O4)3 (M = Fe, Cr) phosphates
;
_journal_name_full 'Chemistry of Materials (1,1989-)'
_journal_page_first 2084
_journal_page_last 2093
_journal_volume 15
_journal_year 2003
_chemical_formula_sum 'Fe Li1.6 Na0.4 O12 P3 Ti'
_chemical_name_systematic 'Li1.6 Na0.4 Ti Fe (P O4)3'
_space_group_IT_number 148
_symmetry_space_group_name_Hall '-R 3'
_symmetry_space_group_name_H-M 'R -3 :H'
_cell_angle_alpha 90
_cell_angle_beta 90
_cell_angle_gamma 120
_cell_formula_units_Z 6
_cell_length_a 8.39
_cell_length_b 8.39
_cell_length_c 22.04
_cell_volume 1343.588
_citation_journal_id_ASTM CMATEX
_cod_data_source_file Patoux_CMATEX_2003_695.cif
_cod_data_source_block Fe1Li1.6Na0.4O12P3Ti1
_cod_original_formula_sum 'Fe1 Li1.6 Na0.4 O12 P3 Ti1'
_cod_database_code 4002587

loop_
_symmetry_equiv_pos_as_xyz
x,y,z
-y,x-y,z
-x+y,-x,z
-x,-y,-z
y,-x+y,-z
x-y,x,-z
x+2/3,y+1/3,z+1/3
-y+2/3,x-y+1/3,z+1/3
-x+y+2/3,-x+1/3,z+1/3
-x+2/3,-y+1/3,-z+1/3
y+2/3,-x+y+1/3,-z+1/3
x-y+2/3,x+1/3,-z+1/3
x+1/3,y+2/3,z+2/3
-y+1/3,x-y+2/3,z+2/3
-x+y+1/3,-x+2/3,z+2/3
-x+1/3,-y+2/3,-z+2/3
y+1/3,-x+y+2/3,-z+2/3
x-y+1/3,x+2/3,-z+2/3

loop_
_atom_site_label
_atom_site_type_symbol
_atom_site_fract_x
_atom_site_fract_y
_atom_site_fract_z
_atom_site_occupancy
_atom_site_U_iso_or_equiv
P1 P+5 0.2893 0.0044 0.2514 1 0.0
Ti2 Ti+4 0 0 0.6527 0.5 0.0
Na2 Na+1 0 0 0.5 0.26 0.0
Li1 Li+1 0.279 0.046 0.372 0.54 0.0
O3 O-2 0.2611 0.8089 0.2627 1 0.0
Na1 Na+1 0 0 0 0.6 0.0
Ti1 Ti+4 0 0 0.144 0.5 0.0
Fe1 Fe+3 0 0 0.144 0.5 0.0
Fe2 Fe+3 0 0 0.6527 0.5 0.0
O4 O-2 0.5081 0.8578 0.7542 1 0.0
O1 O-2 0.1853 -0.0089 0.1916 1 0.0
O2 O-2 0.784 0.9389 0.6957 1 0.0
